data_2215734
loop_
_publ_author_name
'Xia, Hai-Tao'
'Liu, Yu-Fen'
'Wang, Da-Qi'
'Yang, Shu-Ping'

_publ_section_title Tetrakis(\m-naphthalene-1-acetato)bis[(naphthalene-1-acetato)(1,10-phenanthroline)ytterbium(III)]
_journal_issue 11
_journal_name_full 'Acta Crystallographica Section E'
_journal_page_first m2795
_journal_page_last m2796
_journal_paper_doi 10.1107/S1600536807051252
_journal_volume 63
_journal_year 2007
_chemical_formula_iupac '[Yb (C12 H9 O2)3 (C12 H8 N2)]2'
_chemical_formula_moiety 'C96 H70 N4 O12 Yb2'
_chemical_formula_sum 'C96 H70 N4 O12 Yb2'
_chemical_formula_weight 1817.64
_chemical_name_systematic ?
_space_group_IT_number 2
_symmetry_cell_setting triclinic
_symmetry_space_group_name_Hall '-P 1'
_symmetry_space_group_name_H-M 'P -1'
_atom_sites_solution_hydrogens geom
_atom_sites_solution_primary direct
_atom_sites_solution_secondary difmap
_audit_creation_method SHELXL-97
_cell_angle_alpha 114.189(3)
_cell_angle_beta 99.559(2)
_cell_angle_gamma 103.485(2)
_cell_formula_units_Z 1
_cell_length_a 12.3640(10)
_cell_length_b 13.5622(12)
_cell_length_c 13.5954(13)
_cell_measurement_reflns_used 5557
_cell_measurement_temperature 298(2)
_cell_measurement_theta_max 27.606
_cell_measurement_theta_min 2.573
_cell_volume 1932.3(3)
_computing_cell_refinement <i>SMART</i>
_computing_data_collection '<i>SMART</i> (Siemens, 1996)'
_computing_data_reduction 'SAINT (Siemens, 1996)'
_computing_molecular_graphics 'SHELXTL (Sheldrick, 1997b)'
_computing_publication_material SHELXTL
_computing_structure_refinement 'SHELXL97 (Sheldrick, 1997a)'
_computing_structure_solution 'SHELXS97 (Sheldrick, 1997a)'
_diffrn_ambient_temperature 298(2)
_diffrn_measured_fraction_theta_full 0.974
_diffrn_measured_fraction_theta_max 0.974
_diffrn_measurement_device_type 'Siemens SMART 1000 CCD area-detector'
_diffrn_measurement_method '\f and \w'
_diffrn_radiation_monochromator graphite
_diffrn_radiation_source 'fine-focus sealed tube'
_diffrn_radiation_type MoK\a
_diffrn_radiation_wavelength 0.71073
_diffrn_reflns_av_R_equivalents 0.0204
_diffrn_reflns_av_sigmaI/netI 0.0437
_diffrn_reflns_limit_h_max 14
_diffrn_reflns_limit_h_min -14
_diffrn_reflns_limit_k_max 16
_diffrn_reflns_limit_k_min -11
_diffrn_reflns_limit_l_max 12
_diffrn_reflns_limit_l_min -16
_diffrn_reflns_number 9882
_diffrn_reflns_theta_full 25.01
_diffrn_reflns_theta_max 25.01
_diffrn_reflns_theta_min 1.72
_diffrn_standards_decay_% 0
_diffrn_standards_interval_count 0
_diffrn_standards_interval_time 0
_diffrn_standards_number 0
_exptl_absorpt_coefficient_mu 2.475
_exptl_absorpt_correction_T_max 0.7392
_exptl_absorpt_correction_T_min 0.5048
_exptl_absorpt_correction_type multi-scan
_exptl_absorpt_process_details '(SADABS; Sheldrick, 1996)'
_exptl_crystal_colour colourless
_exptl_crystal_density_diffrn 1.562
_exptl_crystal_density_method 'not measured'
_exptl_crystal_description block
_exptl_crystal_F_000 910
_exptl_crystal_size_max 0.32
_exptl_crystal_size_mid 0.16
_exptl_crystal_size_min 0.13
_refine_diff_density_max 2.493
_refine_diff_density_min -1.139
_refine_ls_extinction_method none
_refine_ls_goodness_of_fit_ref 1.011
_refine_ls_hydrogen_treatment constr
_refine_ls_matrix_type full
_refine_ls_number_parameters 514
_refine_ls_number_reflns 6634
_refine_ls_number_restraints 0
_refine_ls_restrained_S_all 1.011
_refine_ls_R_factor_all 0.0456
_refine_ls_R_factor_gt 0.0314
_refine_ls_shift/su_max 0.001
_refine_ls_shift/su_mean 0.000
_refine_ls_structure_factor_coef Fsqd
_refine_ls_weighting_details 'calc w=1/[\s^2^(Fo^2^)+(0.0503P)^2^+2.6017P] where P=(Fo^2^+2Fc^2^)/3'
_refine_ls_weighting_scheme calc
_refine_ls_wR_factor_gt 0.0745
_refine_ls_wR_factor_ref 0.0892
_reflns_number_gt 5654
_reflns_number_total 6634
_reflns_threshold_expression I>2\s(I)
_cod_data_source_file at2427.cif
_cod_data_source_block I
_cod_database_code 2215734
_cod_database_fobs_code 2215734

loop_
_symmetry_equiv_pos_as_xyz
'x, y, z'
'-x, -y, -z'

loop_
_atom_site_type_symbol
_atom_site_label
_atom_site_fract_x
_atom_site_fract_y
_atom_site_fract_z
_atom_site_U_iso_or_equiv
_atom_site_adp_type
_atom_site_calc_flag
_atom_site_refinement_flags
_atom_site_occupancy
Yb Yb1 0.881165(17) 0.512900(17) 0.575054(18) 0.02437(8) Uani d . 1
N N1 0.7210(4) 0.3782(4) 0.6034(4) 0.0326(10) Uani d . 1
N N2 0.7069(3) 0.5728(3) 0.5967(4) 0.0313(10) Uani d . 1
O O1 0.9257(3) 0.4061(3) 0.3906(3) 0.0307(8) Uani d . 1
O O2 0.7461(3) 0.3720(3) 0.3952(3) 0.0348(8) Uani d . 1
O O3 0.8872(3) 0.6166(3) 0.4798(3) 0.0306(8) Uani d . 1
O O4 1.0443(3) 0.6260(3) 0.4177(3) 0.0328(8) Uani d . 1
O O5 0.9358(3) 0.7207(3) 0.7312(3) 0.0434(9) Uani d . 1
O O6 0.9222(4) 0.5761(3) 0.7664(3) 0.0468(10) Uani d . 1
C C1 0.8185(4) 0.3510(4) 0.3426(4) 0.0293(11) Uani d . 1
C C2 0.7816(5) 0.2586(5) 0.2208(5) 0.0395(13) Uani d . 1
H H2A 0.8201 0.2907 0.1787 0.047 Uiso calc R 1
H H2B 0.8097 0.1969 0.2187 0.047 Uiso calc R 1
C C3 0.6525(5) 0.2077(5) 0.1606(5) 0.0414(13) Uani d . 1
C C4 0.6084(5) 0.2365(5) 0.0817(5) 0.0501(15) Uani d . 1
H H4 0.6583 0.2875 0.0662 0.060 Uiso calc R 1
C C5 0.4886(6) 0.1908(6) 0.0227(6) 0.0583(17) Uani d . 1
H H5 0.4609 0.2106 -0.0320 0.070 Uiso calc R 1
C C6 0.4150(6) 0.1196(6) 0.0447(6) 0.0612(18) Uani d . 1
H H6 0.3360 0.0920 0.0066 0.073 Uiso calc R 1
C C7 0.4547(5) 0.0851(5) 0.1252(5) 0.0495(15) Uani d . 1
C C8 0.5759(5) 0.1306(5) 0.1854(5) 0.0430(14) Uani d . 1
C C9 0.6130(6) 0.0960(5) 0.2662(5) 0.0510(15) Uani d . 1
H H9 0.6916 0.1236 0.3058 0.061 Uiso calc R 1
C C10 0.5366(6) 0.0233(6) 0.2872(6) 0.0618(18) Uani d . 1
H H10 0.5630 0.0022 0.3413 0.074 Uiso calc R 1
C C11 0.4184(7) -0.0201(6) 0.2284(7) 0.068(2) Uani d . 1
H H11 0.3668 -0.0698 0.2438 0.081 Uiso calc R 1
C C12 0.3784(6) 0.0087(6) 0.1501(6) 0.0640(19) Uani d . 1
H H12 0.2994 -0.0217 0.1114 0.077 Uiso calc R 1
C C13 0.9583(4) 0.6568(4) 0.4390(4) 0.0291(11) Uani d . 1
C C14 0.9367(5) 0.7477(4) 0.4082(5) 0.0351(12) Uani d . 1
H H14A 0.9074 0.7130 0.3267 0.042 Uiso calc R 1
H H14B 0.8759 0.7708 0.4386 0.042 Uiso calc R 1
C C15 1.0399(5) 0.8543(5) 0.4483(5) 0.0387(13) Uani d . 1
C C16 1.0819(5) 0.8814(5) 0.3720(6) 0.0466(15) Uani d . 1
H H16 1.0479 0.8319 0.2953 0.056 Uiso calc R 1
C C17 1.1764(6) 0.9835(5) 0.4076(6) 0.0535(17) Uani d . 1
H H17 1.2045 0.9992 0.3544 0.064 Uiso calc R 1
C C18 1.2249(6) 1.0567(5) 0.5175(6) 0.0549(17) Uani d . 1
H H18 1.2864 1.1232 0.5394 0.066 Uiso calc R 1
C C19 1.1854(5) 1.0361(5) 0.6013(6) 0.0482(15) Uani d . 1
C C20 1.0927(5) 0.9313(5) 0.5656(5) 0.0421(14) Uani d . 1
C C21 1.0537(6) 0.9120(5) 0.6493(5) 0.0492(15) Uani d . 1
H H21 0.9943 0.8443 0.6283 0.059 Uiso calc R 1
C C22 1.1008(6) 0.9901(6) 0.7611(6) 0.0605(18) Uani d . 1
H H22 1.0739 0.9748 0.8151 0.073 Uiso calc R 1
C C23 1.1890(7) 1.0925(6) 0.7941(7) 0.069(2) Uani d . 1
H H23 1.2194 1.1463 0.8701 0.083 Uiso calc R 1
C C24 1.2306(6) 1.1144(6) 0.7172(7) 0.0612(19) Uani d . 1
H H24 1.2905 1.1826 0.7410 0.073 Uiso calc R 1
C C25 0.9414(5) 0.6813(5) 0.7993(5) 0.0418(13) Uani d . 1
C C26 0.9737(7) 0.7631(5) 0.9259(5) 0.0581(18) Uani d . 1
H H26A 1.0468 0.8232 0.9475 0.070 Uiso calc R 1
H H26B 0.9146 0.7991 0.9392 0.070 Uiso calc R 1
C C27 0.9852(6) 0.7079(6) 0.9998(5) 0.0554(17) Uani d . 1
C C28 1.0934(7) 0.7158(6) 1.0531(6) 0.069(2) Uani d . 1
H H28 1.1588 0.7585 1.0450 0.083 Uiso calc R 1
C C29 1.1075(8) 0.6604(7) 1.1201(6) 0.073(2) Uani d . 1
H H29 1.1816 0.6647 1.1534 0.087 Uiso calc R 1
C C30 1.0150(8) 0.6021(6) 1.1356(6) 0.069(2) Uani d . 1
H H30 1.0258 0.5667 1.1805 0.083 Uiso calc R 1
C C31 0.9002(7) 0.5926(6) 1.0854(6) 0.0613(19) Uani d . 1
C C32 0.8846(6) 0.6445(5) 1.0150(5) 0.0537(16) Uani d . 1
C C33 0.7711(7) 0.6308(6) 0.9613(6) 0.066(2) Uani d . 1
H H33 0.7585 0.6624 0.9131 0.079 Uiso calc R 1
C C34 0.6784(8) 0.5703(7) 0.9804(7) 0.082(3) Uani d . 1
H H34 0.6029 0.5615 0.9455 0.099 Uiso calc R 1
C C35 0.6970(9) 0.5221(7) 1.0519(8) 0.088(3) Uani d . 1
H H35 0.6331 0.4814 1.0637 0.106 Uiso calc R 1
C C36 0.8016(9) 0.5324(7) 1.1029(7) 0.077(2) Uani d . 1
H H36 0.8112 0.5001 1.1508 0.092 Uiso calc R 1
C C37 0.7234(5) 0.2798(5) 0.5988(5) 0.0405(13) Uani d . 1
H H37 0.7830 0.2536 0.5772 0.049 Uiso calc R 1
C C38 0.6399(5) 0.2131(5) 0.6249(5) 0.0481(15) Uani d . 1
H H38 0.6435 0.1432 0.6190 0.058 Uiso calc R 1
C C39 0.5538(5) 0.2509(5) 0.6590(5) 0.0467(15) Uani d . 1
H H39 0.5000 0.2089 0.6798 0.056 Uiso calc R 1
C C40 0.5460(5) 0.3540(5) 0.6627(5) 0.0398(13) Uani d . 1
C C41 0.6314(4) 0.4146(4) 0.6319(4) 0.0332(12) Uani d . 1
C C42 0.6247(4) 0.5169(4) 0.6283(4) 0.0314(11) Uani d . 1
C C43 0.5323(5) 0.5566(5) 0.6564(5) 0.0383(13) Uani d . 1
C C44 0.5260(5) 0.6549(5) 0.6485(5) 0.0436(14) Uani d . 1
H H44 0.4653 0.6822 0.6646 0.052 Uiso calc R 1
C C45 0.6089(5) 0.7103(5) 0.6174(5) 0.0434(14) Uani d . 1
H H45 0.6065 0.7765 0.6132 0.052 Uiso calc R 1
C C46 0.6986(5) 0.6663(5) 0.5914(5) 0.0390(13) Uani d . 1
H H46 0.7546 0.7045 0.5695 0.047 Uiso calc R 1
C C47 0.4542(5) 0.3976(5) 0.6924(5) 0.0488(15) Uani d . 1
H H47 0.3988 0.3589 0.7145 0.059 Uiso calc R 1
C C48 0.4477(5) 0.4935(5) 0.6885(5) 0.0481(15) Uani d . 1
H H48 0.3870 0.5195 0.7071 0.058 Uiso calc R 1

loop_
_atom_site_aniso_label
_atom_site_aniso_U_11
_atom_site_aniso_U_22
_atom_site_aniso_U_33
_atom_site_aniso_U_12
_atom_site_aniso_U_13
_atom_site_aniso_U_23
Yb1 0.01897(12) 0.02730(12) 0.03045(13) 0.01066(8) 0.01018(8) 0.01416(9)
N1 0.029(2) 0.037(2) 0.042(3) 0.0146(19) 0.019(2) 0.024(2)
N2 0.025(2) 0.033(2) 0.038(2) 0.0116(18) 0.0128(19) 0.016(2)
O1 0.0185(17) 0.0326(18) 0.040(2) 0.0082(14) 0.0064(15) 0.0167(16)
O2 0.0201(18) 0.040(2) 0.035(2) 0.0084(15) 0.0116(15) 0.0088(17)
O3 0.0274(18) 0.0360(19) 0.039(2) 0.0165(15) 0.0166(16) 0.0219(17)
O4 0.0295(19) 0.0375(19) 0.048(2) 0.0191(16) 0.0195(17) 0.0274(18)
O5 0.040(2) 0.044(2) 0.044(2) 0.0118(18) 0.0139(18) 0.0187(19)
O6 0.065(3) 0.037(2) 0.034(2) 0.0130(19) 0.016(2) 0.0136(18)
C1 0.024(3) 0.030(3) 0.034(3) 0.010(2) 0.008(2) 0.016(2)
C2 0.032(3) 0.043(3) 0.037(3) 0.014(2) 0.010(2) 0.012(3)
C3 0.038(3) 0.041(3) 0.040(3) 0.014(3) 0.009(3) 0.014(3)
C4 0.047(4) 0.049(4) 0.044(4) 0.012(3) 0.005(3) 0.018(3)
C5 0.053(4) 0.055(4) 0.052(4) 0.012(3) -0.003(3) 0.022(3)
C6 0.048(4) 0.054(4) 0.058(4) 0.010(3) -0.003(3) 0.015(3)
C7 0.042(3) 0.043(3) 0.051(4) 0.012(3) 0.009(3) 0.014(3)
C8 0.041(3) 0.039(3) 0.043(3) 0.016(3) 0.011(3) 0.013(3)
C9 0.050(4) 0.044(3) 0.051(4) 0.016(3) 0.008(3) 0.018(3)
C10 0.068(5) 0.050(4) 0.061(5) 0.015(3) 0.011(4) 0.026(3)
C11 0.064(5) 0.054(4) 0.067(5) 0.005(4) 0.016(4) 0.022(4)
C12 0.052(4) 0.052(4) 0.066(5) 0.007(3) 0.012(4) 0.016(4)
C13 0.029(3) 0.029(3) 0.038(3) 0.017(2) 0.012(2) 0.020(2)
C14 0.036(3) 0.038(3) 0.046(3) 0.021(2) 0.017(3) 0.027(3)
C15 0.040(3) 0.036(3) 0.056(4) 0.024(2) 0.019(3) 0.027(3)
C16 0.050(4) 0.042(3) 0.061(4) 0.024(3) 0.025(3) 0.028(3)
C17 0.053(4) 0.046(4) 0.075(5) 0.020(3) 0.030(4) 0.035(4)
C18 0.045(4) 0.044(4) 0.079(5) 0.016(3) 0.020(4) 0.031(4)
C19 0.043(3) 0.038(3) 0.068(4) 0.022(3) 0.010(3) 0.027(3)
C20 0.041(3) 0.040(3) 0.057(4) 0.024(3) 0.016(3) 0.027(3)
C21 0.049(4) 0.042(3) 0.058(4) 0.020(3) 0.012(3) 0.024(3)
C22 0.065(5) 0.052(4) 0.060(4) 0.023(3) 0.011(4) 0.023(4)
C23 0.066(5) 0.052(4) 0.069(5) 0.025(4) 0.000(4) 0.015(4)
C24 0.055(4) 0.044(4) 0.076(5) 0.020(3) 0.005(4) 0.024(4)
C25 0.046(3) 0.046(3) 0.037(3) 0.015(3) 0.021(3) 0.019(3)
C26 0.076(5) 0.047(4) 0.042(4) 0.016(3) 0.023(3) 0.012(3)
C27 0.071(5) 0.052(4) 0.036(3) 0.021(3) 0.018(3) 0.013(3)
C28 0.075(5) 0.065(5) 0.045(4) 0.019(4) 0.017(4) 0.008(4)
C29 0.080(6) 0.071(5) 0.047(4) 0.037(5) 0.006(4) 0.007(4)
C30 0.097(6) 0.060(5) 0.040(4) 0.030(4) 0.010(4) 0.015(3)
C31 0.083(5) 0.051(4) 0.040(4) 0.020(4) 0.022(4) 0.013(3)
C32 0.074(5) 0.049(4) 0.035(3) 0.022(3) 0.020(3) 0.014(3)
C33 0.075(5) 0.060(4) 0.048(4) 0.019(4) 0.019(4) 0.013(3)
C34 0.075(6) 0.075(5) 0.062(5) 0.014(4) 0.019(4) 0.006(4)
C35 0.094(7) 0.071(5) 0.063(6) 0.002(5) 0.027(5) 0.011(5)
C36 0.098(7) 0.063(5) 0.051(5) 0.013(5) 0.023(5) 0.018(4)
C37 0.032(3) 0.045(3) 0.055(4) 0.018(2) 0.017(3) 0.028(3)
C38 0.040(3) 0.048(3) 0.066(4) 0.013(3) 0.016(3) 0.037(3)
C39 0.036(3) 0.052(4) 0.058(4) 0.008(3) 0.019(3) 0.033(3)
C40 0.029(3) 0.049(3) 0.047(3) 0.010(2) 0.017(3) 0.027(3)
C41 0.023(3) 0.043(3) 0.039(3) 0.013(2) 0.014(2) 0.023(3)
C42 0.023(3) 0.042(3) 0.037(3) 0.017(2) 0.013(2) 0.019(2)
C43 0.027(3) 0.046(3) 0.042(3) 0.016(2) 0.015(2) 0.016(3)
C44 0.027(3) 0.045(3) 0.051(4) 0.021(3) 0.013(3) 0.011(3)
C45 0.034(3) 0.038(3) 0.056(4) 0.020(3) 0.015(3) 0.015(3)
C46 0.031(3) 0.040(3) 0.049(3) 0.016(2) 0.014(3) 0.021(3)
C47 0.034(3) 0.056(4) 0.057(4) 0.012(3) 0.022(3) 0.026(3)
C48 0.028(3) 0.054(4) 0.057(4) 0.016(3) 0.022(3) 0.018(3)

loop_
_atom_type_symbol
_atom_type_description
_atom_type_scat_dispersion_real
_atom_type_scat_dispersion_imag
_atom_type_scat_source
C C 0.0033 0.0016 'International Tables Vol C Tables 4.2.6.8 and 6.1.1.4'
H H 0.0000 0.0000 'International Tables Vol C Tables 4.2.6.8 and 6.1.1.4'
N N 0.0061 0.0033 'International Tables Vol C Tables 4.2.6.8 and 6.1.1.4'
O O 0.0106 0.0060 'International Tables Vol C Tables 4.2.6.8 and 6.1.1.4'
Yb Yb -0.3850 5.5486 'International Tables Vol C Tables 4.2.6.8 and 6.1.1.4'

loop_
_geom_angle_atom_site_label_1
_geom_angle_atom_site_label_2
_geom_angle_atom_site_label_3
_geom_angle_site_symmetry_1
_geom_angle_site_symmetry_3
_geom_angle
O1 Yb1 O3 2_766 . 77.16(12)
O1 Yb1 O6 2_766 . 86.10(14)
O3 Yb1 O6 . . 128.93(13)
O1 Yb1 O4 2_766 2_766 76.78(12)
O3 Yb1 O4 . 2_766 137.10(11)
O6 Yb1 O4 . 2_766 82.27(13)
O1 Yb1 O2 2_766 . 125.81(11)
O3 Yb1 O2 . . 79.37(12)
O6 Yb1 O2 . . 144.04(13)
O4 Yb1 O2 2_766 . 89.08(13)
O1 Yb1 N2 2_766 . 138.96(12)
O3 Yb1 N2 . . 78.92(12)
O6 Yb1 N2 . . 83.60(15)
O4 Yb1 N2 2_766 . 140.13(13)
O2 Yb1 N2 . . 81.01(12)
O1 Yb1 O1 2_766 . 74.18(13)
O3 Yb1 O1 . . 70.65(11)
O6 Yb1 O1 . . 148.65(13)
O4 Yb1 O1 2_766 . 69.79(11)
O2 Yb1 O1 . . 52.02(10)
N2 Yb1 O1 . . 127.12(12)
O1 Yb1 N1 2_766 . 147.03(13)
O3 Yb1 N1 . . 135.77(13)
O6 Yb1 N1 . . 73.43(14)
O4 Yb1 N1 2_766 . 75.09(12)
O2 Yb1 N1 . . 70.61(13)
N2 Yb1 N1 . . 65.16(13)
O1 Yb1 N1 . . 111.06(12)
O1 Yb1 O5 2_766 . 74.39(12)
O3 Yb1 O5 . . 76.30(12)
O6 Yb1 O5 . . 52.69(13)
O4 Yb1 O5 2_766 . 127.17(13)
O2 Yb1 O5 . . 143.38(12)
N2 Yb1 O5 . . 67.81(13)
O1 Yb1 O5 . . 138.36(11)
N1 Yb1 O5 . . 110.21(13)
O1 Yb1 Yb1 2_766 2_766 39.76(9)
O3 Yb1 Yb1 . 2_766 69.46(8)
O6 Yb1 Yb1 . 2_766 121.85(11)
O4 Yb1 Yb1 2_766 2_766 68.65(8)
O2 Yb1 Yb1 . 2_766 86.26(8)
N2 Yb1 Yb1 . 2_766 147.59(10)
O1 Yb1 Yb1 . 2_766 34.42(7)
N1 Yb1 Yb1 . 2_766 137.03(9)
O5 Yb1 Yb1 . 2_766 109.80(9)
C37 N1 C41 . . 118.4(4)
C37 N1 Yb1 . . 124.1(3)
C41 N1 Yb1 . . 117.4(3)
C46 N2 C42 . . 118.4(4)
C46 N2 Yb1 . . 121.7(3)
C42 N2 Yb1 . . 119.5(3)
C1 O1 Yb1 . 2_766 163.5(3)
C1 O1 Yb1 . . 89.8(3)
Yb1 O1 Yb1 2_766 . 105.82(13)
C1 O2 Yb1 . . 97.8(3)
C13 O3 Yb1 . . 136.6(3)
C13 O4 Yb1 . 2_766 136.4(3)
C25 O5 Yb1 . . 86.7(3)
C25 O6 Yb1 . . 99.4(3)
O2 C1 O1 . . 120.3(5)
O2 C1 C2 . . 121.7(4)
O1 C1 C2 . . 118.0(4)
C3 C2 C1 . . 116.4(4)
C3 C2 H2A . . 108.2
C1 C2 H2A . . 108.2
C3 C2 H2B . . 108.2
C1 C2 H2B . . 108.2
H2A C2 H2B . . 107.3
C4 C3 C8 . . 119.4(6)
C4 C3 C2 . . 119.2(5)
C8 C3 C2 . . 121.4(5)
C3 C4 C5 . . 121.4(6)
C3 C4 H4 . . 119.3
C5 C4 H4 . . 119.3
C6 C5 C4 . . 120.5(7)
C6 C5 H5 . . 119.7
C4 C5 H5 . . 119.7
C5 C6 C7 . . 121.2(6)
C5 C6 H6 . . 119.4
C7 C6 H6 . . 119.4
C6 C7 C12 . . 122.5(6)
C6 C7 C8 . . 118.8(6)
C12 C7 C8 . . 118.6(6)
C9 C8 C3 . . 123.7(6)
C9 C8 C7 . . 117.7(6)
C3 C8 C7 . . 118.6(6)
C10 C9 C8 . . 121.3(6)
C10 C9 H9 . . 119.3
C8 C9 H9 . . 119.3
C9 C10 C11 . . 120.5(7)
C9 C10 H10 . . 119.8
C11 C10 H10 . . 119.8
C12 C11 C10 . . 120.9(7)
C12 C11 H11 . . 119.6
C10 C11 H11 . . 119.6
C11 C12 C7 . . 121.0(7)
C11 C12 H12 . . 119.5
C7 C12 H12 . . 119.5
O3 C13 O4 . . 125.9(4)
O3 C13 C14 . . 117.0(4)
O4 C13 C14 . . 117.1(4)
C15 C14 C13 . . 116.5(4)
C15 C14 H14A . . 108.2
C13 C14 H14A . . 108.2
C15 C14 H14B . . 108.2
C13 C14 H14B . . 108.2
H14A C14 H14B . . 107.3
C16 C15 C20 . . 118.6(5)
C16 C15 C14 . . 120.4(5)
C20 C15 C14 . . 120.9(5)
C15 C16 C17 . . 121.5(6)
C15 C16 H16 . . 119.2
C17 C16 H16 . . 119.2
C18 C17 C16 . . 120.0(6)
C18 C17 H17 . . 120.0
C16 C17 H17 . . 120.0
C17 C18 C19 . . 121.9(6)
C17 C18 H18 . . 119.0
C19 C18 H18 . . 119.0
C24 C19 C18 . . 123.2(6)
C24 C19 C20 . . 118.7(6)
C18 C19 C20 . . 118.1(6)
C21 C20 C15 . . 122.5(5)
C21 C20 C19 . . 117.6(6)
C15 C20 C19 . . 119.8(5)
C22 C21 C20 . . 121.7(6)
C22 C21 H21 . . 119.1
C20 C21 H21 . . 119.1
C21 C22 C23 . . 119.9(7)
C21 C22 H22 . . 120.0
C23 C22 H22 . . 120.0
C24 C23 C22 . . 120.6(7)
C24 C23 H23 . . 119.7
C22 C23 H23 . . 119.7
C23 C24 C19 . . 121.4(7)
C23 C24 H24 . . 119.3
C19 C24 H24 . . 119.3
O5 C25 O6 . . 121.2(5)
O5 C25 C26 . . 119.3(5)
O6 C25 C26 . . 119.5(5)
C27 C26 C25 . . 114.7(5)
C27 C26 H26A . . 108.6
C25 C26 H26A . . 108.6
C27 C26 H26B . . 108.6
C25 C26 H26B . . 108.6
H26A C26 H26B . . 107.6
C28 C27 C32 . . 119.2(7)
C28 C27 C26 . . 119.6(7)
C32 C27 C26 . . 121.2(7)
C27 C28 C29 . . 121.2(8)
C27 C28 H28 . . 119.4
C29 C28 H28 . . 119.4
C30 C29 C28 . . 120.2(8)
C30 C29 H29 . . 119.9
C28 C29 H29 . . 119.9
C29 C30 C31 . . 121.7(8)
C29 C30 H30 . . 119.1
C31 C30 H30 . . 119.1
C36 C31 C32 . . 119.3(8)
C36 C31 C30 . . 122.1(8)
C32 C31 C30 . . 118.6(7)
C33 C32 C31 . . 118.6(7)
C33 C32 C27 . . 122.4(7)
C31 C32 C27 . . 119.0(7)
C34 C33 C32 . . 119.5(8)
C34 C33 H33 . . 120.2
C32 C33 H33 . . 120.2
C33 C34 C35 . . 120.3(9)
C33 C34 H34 . . 119.8
C35 C34 H34 . . 119.8
C36 C35 C34 . . 121.9(9)
C36 C35 H35 . . 119.0
C34 C35 H35 . . 119.0
C35 C36 C31 . . 120.3(9)
C35 C36 H36 . . 119.9
C31 C36 H36 . . 119.9
N1 C37 C38 . . 122.7(5)
N1 C37 H37 . . 118.6
C38 C37 H37 . . 118.6
C39 C38 C37 . . 119.6(5)
C39 C38 H38 . . 120.2
C37 C38 H38 . . 120.2
C38 C39 C40 . . 119.7(5)
C38 C39 H39 . . 120.1
C40 C39 H39 . . 120.1
C39 C40 C41 . . 117.3(5)
C39 C40 C47 . . 123.4(5)
C41 C40 C47 . . 119.3(5)
N1 C41 C40 . . 122.2(5)
N1 C41 C42 . . 117.9(4)
C40 C41 C42 . . 119.9(5)
N2 C42 C43 . . 121.8(5)
N2 C42 C41 . . 118.8(4)
C43 C42 C41 . . 119.4(5)
C44 C43 C42 . . 118.1(5)
C44 C43 C48 . . 122.7(5)
C42 C43 C48 . . 119.2(5)
C45 C44 C43 . . 119.6(5)
C45 C44 H44 . . 120.2
C43 C44 H44 . . 120.2
C44 C45 C46 . . 119.2(5)
C44 C45 H45 . . 120.4
C46 C45 H45 . . 120.4
N2 C46 C45 . . 123.0(5)
N2 C46 H46 . . 118.5
C45 C46 H46 . . 118.5
C48 C47 C40 . . 120.7(5)
C48 C47 H47 . . 119.6
C40 C47 H47 . . 119.6
C47 C48 C43 . . 121.5(5)
C47 C48 H48 . . 119.3
C43 C48 H48 . . 119.3

loop_
_geom_bond_atom_site_label_1
_geom_bond_atom_site_label_2
_geom_bond_site_symmetry_2
_geom_bond_distance
_geom_bond_publ_flag
Yb1 O1 2_766 2.261(3) y
Yb1 O3 . 2.266(3) y
Yb1 O6 . 2.300(4) y
Yb1 O4 2_766 2.311(3) y
Yb1 O2 . 2.397(3) y
Yb1 N2 . 2.494(4) y
Yb1 O1 . 2.558(3) y
Yb1 N1 . 2.560(4) y
Yb1 O5 . 2.576(4) y
Yb1 Yb1 2_766 3.8482(5) n
N1 C37 . 1.316(6) ?
N1 C41 . 1.364(6) ?
N2 C46 . 1.326(7) ?
N2 C42 . 1.358(6) ?
O1 C1 . 1.262(6) ?
O1 Yb1 2_766 2.261(3) ?
O2 C1 . 1.249(6) ?
O3 C13 . 1.251(6) ?
O4 C13 . 1.264(6) ?
O4 Yb1 2_766 2.311(3) ?
O5 C25 . 1.245(7) ?
O6 C25 . 1.255(7) ?
C1 C2 . 1.517(7) ?
C2 C3 . 1.511(8) ?
C2 H2A . 0.9700 ?
C2 H2B . 0.9700 ?
C3 C4 . 1.361(8) ?
C3 C8 . 1.427(8) ?
C4 C5 . 1.411(9) ?
C4 H4 . 0.9300 ?
C5 C6 . 1.329(9) ?
C5 H5 . 0.9300 ?
C6 C7 . 1.417(9) ?
C6 H6 . 0.9300 ?
C7 C12 . 1.420(9) ?
C7 C8 . 1.429(8) ?
C8 C9 . 1.412(8) ?
C9 C10 . 1.353(9) ?
C9 H9 . 0.9300 ?
C10 C11 . 1.395(10) ?
C10 H10 . 0.9300 ?
C11 C12 . 1.337(10) ?
C11 H11 . 0.9300 ?
C12 H12 . 0.9300 ?
C13 C14 . 1.519(6) ?
C14 C15 . 1.509(7) ?
C14 H14A . 0.9700 ?
C14 H14B . 0.9700 ?
C15 C16 . 1.372(8) ?
C15 C20 . 1.426(8) ?
C16 C17 . 1.423(8) ?
C16 H16 . 0.9300 ?
C17 C18 . 1.337(9) ?
C17 H17 . 0.9300 ?
C18 C19 . 1.413(9) ?
C18 H18 . 0.9300 ?
C19 C24 . 1.408(9) ?
C19 C20 . 1.435(8) ?
C20 C21 . 1.401(8) ?
C21 C22 . 1.368(9) ?
C21 H21 . 0.9300 ?
C22 C23 . 1.393(10) ?
C22 H22 . 0.9300 ?
C23 C24 . 1.345(10) ?
C23 H23 . 0.9300 ?
C24 H24 . 0.9300 ?
C25 C26 . 1.534(8) ?
C26 C27 . 1.487(9) ?
C26 H26A . 0.9700 ?
C26 H26B . 0.9700 ?
C27 C28 . 1.368(10) ?
C27 C32 . 1.434(9) ?
C28 C29 . 1.413(11) ?
C28 H28 . 0.9300 ?
C29 C30 . 1.332(11) ?
C29 H29 . 0.9300 ?
C30 C31 . 1.421(11) ?
C30 H30 . 0.9300 ?
C31 C36 . 1.414(11) ?
C31 C32 . 1.415(9) ?
C32 C33 . 1.402(10) ?
C33 C34 . 1.374(11) ?
C33 H33 . 0.9300 ?
C34 C35 . 1.392(13) ?
C34 H34 . 0.9300 ?
C35 C36 . 1.308(12) ?
C35 H35 . 0.9300 ?
C36 H36 . 0.9300 ?
C37 C38 . 1.402(8) ?
C37 H37 . 0.9300 ?
C38 C39 . 1.354(8) ?
C38 H38 . 0.9300 ?
C39 C40 . 1.404(8) ?
C39 H39 . 0.9300 ?
C40 C41 . 1.410(7) ?
C40 C47 . 1.439(8) ?
C41 C42 . 1.429(7) ?
C42 C43 . 1.416(7) ?
C43 C44 . 1.399(8) ?
C43 C48 . 1.435(8) ?
C44 C45 . 1.356(8) ?
C44 H44 . 0.9300 ?
C45 C46 . 1.405(7) ?
C45 H45 . 0.9300 ?
C46 H46 . 0.9300 ?
C47 C48 . 1.343(9) ?
C47 H47 . 0.9300 ?
C48 H48 . 0.9300 ?

loop_
_geom_hbond_atom_site_label_D
_geom_hbond_atom_site_label_H
_geom_hbond_atom_site_label_A
_geom_hbond_site_symmetry_A
_geom_hbond_distance_DH
_geom_hbond_distance_HA
_geom_hbond_distance_DA
_geom_hbond_angle_DHA
C30 H30 O6 2_767 0.93 2.50 3.374(9) 156.6
C44 H44 O2 2_666 0.93 2.44 3.223(6) 142.2
C37 H37 O4 2_766 0.93 2.34 2.944(6) 122.6
C46 H46 O3 . 0.93 2.45 3.044(6) 122.1

loop_
_geom_torsion_atom_site_label_1
_geom_torsion_atom_site_label_2
_geom_torsion_atom_site_label_3
_geom_torsion_atom_site_label_4
_geom_torsion_site_symmetry_1
_geom_torsion_site_symmetry_4
_geom_torsion
O1 Yb1 N1 C37 2_766 . -40.6(5)
O3 Yb1 N1 C37 . . 136.1(4)
O6 Yb1 N1 C37 . . -94.5(4)
O4 Yb1 N1 C37 2_766 . -8.3(4)
O2 Yb1 N1 C37 . . 86.1(4)
N2 Yb1 N1 C37 . . 175.0(5)
O1 Yb1 N1 C37 . . 52.7(5)
O5 Yb1 N1 C37 . . -132.9(4)
Yb1 Yb1 N1 C37 2_766 . 24.7(5)
O1 Yb1 N1 C41 2_766 . 135.2(4)
O3 Yb1 N1 C41 . . -48.0(4)
O6 Yb1 N1 C41 . . 81.3(4)
O4 Yb1 N1 C41 2_766 . 167.5(4)
O2 Yb1 N1 C41 . . -98.1(4)
N2 Yb1 N1 C41 . . -9.2(4)
O1 Yb1 N1 C41 . . -131.5(4)
O5 Yb1 N1 C41 . . 42.9(4)
Yb1 Yb1 N1 C41 2_766 . -159.5(3)
O1 Yb1 N2 C46 2_766 . 30.1(5)
O3 Yb1 N2 C46 . . -25.1(4)
O6 Yb1 N2 C46 . . 106.6(4)
O4 Yb1 N2 C46 2_766 . 176.4(4)
O2 Yb1 N2 C46 . . -106.0(4)
O1 Yb1 N2 C46 . . -80.3(4)
N1 Yb1 N2 C46 . . -178.7(4)
O5 Yb1 N2 C46 . . 54.4(4)
Yb1 Yb1 N2 C46 2_766 . -37.9(5)
O1 Yb1 N2 C42 2_766 . -141.8(3)
O3 Yb1 N2 C42 . . 163.0(4)
O6 Yb1 N2 C42 . . -65.2(4)
O4 Yb1 N2 C42 2_766 . 4.5(5)
O2 Yb1 N2 C42 . . 82.1(4)
O1 Yb1 N2 C42 . . 107.8(4)
N1 Yb1 N2 C42 . . 9.4(3)
O5 Yb1 N2 C42 . . -117.4(4)
Yb1 Yb1 N2 C42 2_766 . 150.3(3)
O1 Yb1 O1 C1 2_766 . -174.9(3)
O3 Yb1 O1 C1 . . -93.2(3)
O6 Yb1 O1 C1 . . 132.1(3)
O4 Yb1 O1 C1 2_766 . 103.7(3)
O2 Yb1 O1 C1 . . -1.7(3)
N2 Yb1 O1 C1 . . -34.6(3)
N1 Yb1 O1 C1 . . 39.5(3)
O5 Yb1 O1 C1 . . -132.6(3)
Yb1 Yb1 O1 C1 2_766 . -174.9(3)
O1 Yb1 O1 Yb1 2_766 2_766 0.0
O3 Yb1 O1 Yb1 . 2_766 81.65(14)
O6 Yb1 O1 Yb1 . 2_766 -53.0(3)
O4 Yb1 O1 Yb1 2_766 2_766 -81.43(14)
O2 Yb1 O1 Yb1 . 2_766 173.1(2)
N2 Yb1 O1 Yb1 . 2_766 140.23(14)
N1 Yb1 O1 Yb1 . 2_766 -145.61(14)
O5 Yb1 O1 Yb1 . 2_766 42.3(2)
O1 Yb1 O2 C1 2_766 . 9.9(3)
O3 Yb1 O2 C1 . . 75.4(3)
O6 Yb1 O2 C1 . . -138.5(3)
O4 Yb1 O2 C1 2_766 . -63.1(3)
N2 Yb1 O2 C1 . . 155.7(3)
O1 Yb1 O2 C1 . . 1.7(3)
N1 Yb1 O2 C1 . . -137.6(3)
O5 Yb1 O2 C1 . . 124.4(3)
Yb1 Yb1 O2 C1 2_766 . 5.6(3)
O1 Yb1 O3 C13 2_766 . 22.5(5)
O6 Yb1 O3 C13 . . 96.6(5)
O4 Yb1 O3 C13 2_766 . -31.4(5)
O2 Yb1 O3 C13 . . -108.3(5)
N2 Yb1 O3 C13 . . 168.9(5)
O1 Yb1 O3 C13 . . -55.0(5)
N1 Yb1 O3 C13 . . -155.7(4)
O5 Yb1 O3 C13 . . 99.3(5)
Yb1 Yb1 O3 C13 2_766 . -18.3(4)
O1 Yb1 O5 C25 2_766 . -97.5(3)
O3 Yb1 O5 C25 . . -177.8(3)
O6 Yb1 O5 C25 . . -0.4(3)
O4 Yb1 O5 C25 2_766 . -38.2(4)
O2 Yb1 O5 C25 . . 132.5(3)
N2 Yb1 O5 C25 . . 98.8(3)
O1 Yb1 O5 C25 . . -139.7(3)
N1 Yb1 O5 C25 . . 48.1(4)
Yb1 Yb1 O5 C25 2_766 . -115.9(3)
O1 Yb1 O6 C25 2_766 . 73.7(4)
O3 Yb1 O6 C25 . . 3.6(4)
O4 Yb1 O6 C25 2_766 . 150.9(4)
O2 Yb1 O6 C25 . . -131.5(3)
N2 Yb1 O6 C25 . . -66.5(4)
O1 Yb1 O6 C25 . . 124.1(4)
N1 Yb1 O6 C25 . . -132.5(4)
O5 Yb1 O6 C25 . . 0.4(3)
Yb1 Yb1 O6 C25 2_766 . 92.0(4)
Yb1 O2 C1 O1 . . -3.2(5)
Yb1 O2 C1 C2 . . 176.1(4)
Yb1 O1 C1 O2 2_766 . -159.3(8)
Yb1 O1 C1 O2 . . 3.0(5)
Yb1 O1 C1 C2 2_766 . 21.4(14)
Yb1 O1 C1 C2 . . -176.3(4)
O2 C1 C2 C3 . . 10.1(8)
O1 C1 C2 C3 . . -170.6(5)
C1 C2 C3 C4 . . 106.3(6)
C1 C2 C3 C8 . . -73.3(7)
C8 C3 C4 C5 . . -0.8(9)
C2 C3 C4 C5 . . 179.6(5)
C3 C4 C5 C6 . . 1.4(10)
C4 C5 C6 C7 . . -1.8(11)
C5 C6 C7 C12 . . -179.6(6)
C5 C6 C7 C8 . . 1.7(10)
C4 C3 C8 C9 . . -179.7(6)
C2 C3 C8 C9 . . -0.1(9)
C4 C3 C8 C7 . . 0.7(8)
C2 C3 C8 C7 . . -179.8(5)
C6 C7 C8 C9 . . 179.2(6)
C12 C7 C8 C9 . . 0.5(8)
C6 C7 C8 C3 . . -1.1(9)
C12 C7 C8 C3 . . -179.8(5)
C3 C8 C9 C10 . . 179.5(6)
C7 C8 C9 C10 . . -0.9(9)
C8 C9 C10 C11 . . 0.5(10)
C9 C10 C11 C12 . . 0.2(11)
C10 C11 C12 C7 . . -0.5(11)
C6 C7 C12 C11 . . -178.5(7)
C8 C7 C12 C11 . . 0.2(10)
Yb1 O3 C13 O4 . . 17.9(8)
Yb1 O3 C13 C14 . . -164.5(3)
Yb1 O4 C13 O3 2_766 . 4.3(9)
Yb1 O4 C13 C14 2_766 . -173.3(3)
O3 C13 C14 C15 . . 132.2(5)
O4 C13 C14 C15 . . -49.9(7)
C13 C14 C15 C16 . . 116.9(6)
C13 C14 C15 C20 . . -65.7(6)
C20 C15 C16 C17 . . 0.3(8)
C14 C15 C16 C17 . . 177.7(5)
C15 C16 C17 C18 . . -1.4(9)
C16 C17 C18 C19 . . 0.2(10)
C17 C18 C19 C24 . . -176.6(6)
C17 C18 C19 C20 . . 1.9(9)
C16 C15 C20 C21 . . 178.5(5)
C14 C15 C20 C21 . . 1.1(8)
C16 C15 C20 C19 . . 1.8(8)
C14 C15 C20 C19 . . -175.6(5)
C24 C19 C20 C21 . . -1.2(8)
C18 C19 C20 C21 . . -179.7(5)
C24 C19 C20 C15 . . 175.7(5)
C18 C19 C20 C15 . . -2.8(8)
C15 C20 C21 C22 . . -176.1(6)
C19 C20 C21 C22 . . 0.7(9)
C20 C21 C22 C23 . . 0.7(10)
C21 C22 C23 C24 . . -1.7(11)
C22 C23 C24 C19 . . 1.2(11)
C18 C19 C24 C23 . . 178.7(6)
C20 C19 C24 C23 . . 0.2(9)
Yb1 O5 C25 O6 . . 0.6(6)
Yb1 O5 C25 C26 . . 179.9(5)
Yb1 O6 C25 O5 . . -0.7(6)
Yb1 O6 C25 C26 . . 180.0(5)
O5 C25 C26 C27 . . -176.3(6)
O6 C25 C26 C27 . . 3.0(9)
C25 C26 C27 C28 . . 99.6(7)
C25 C26 C27 C32 . . -79.4(8)
C32 C27 C28 C29 . . 1.7(10)
C26 C27 C28 C29 . . -177.3(6)
C27 C28 C29 C30 . . -2.2(11)
C28 C29 C30 C31 . . 0.6(11)
C29 C30 C31 C36 . . -178.9(7)
C29 C30 C31 C32 . . 1.5(10)
C36 C31 C32 C33 . . -2.4(9)
C30 C31 C32 C33 . . 177.2(6)
C36 C31 C32 C27 . . 178.4(6)
C30 C31 C32 C27 . . -2.0(9)
C28 C27 C32 C33 . . -178.7(6)
C26 C27 C32 C33 . . 0.2(9)
C28 C27 C32 C31 . . 0.5(9)
C26 C27 C32 C31 . . 179.4(6)
C31 C32 C33 C34 . . 1.7(10)
C27 C32 C33 C34 . . -179.2(6)
C32 C33 C34 C35 . . -0.5(11)
C33 C34 C35 C36 . . 0.1(13)
C34 C35 C36 C31 . . -0.8(13)
C32 C31 C36 C35 . . 2.0(11)
C30 C31 C36 C35 . . -177.5(7)
C41 N1 C37 C38 . . -1.9(8)
Yb1 N1 C37 C38 . . 173.9(4)
N1 C37 C38 C39 . . -1.5(9)
C37 C38 C39 C40 . . 2.9(9)
C38 C39 C40 C41 . . -1.1(9)
C38 C39 C40 C47 . . 176.9(6)
C37 N1 C41 C40 . . 3.8(8)
Yb1 N1 C41 C40 . . -172.3(4)
C37 N1 C41 C42 . . -175.3(5)
Yb1 N1 C41 C42 . . 8.7(6)
C39 C40 C41 N1 . . -2.3(8)
C47 C40 C41 N1 . . 179.7(5)
C39 C40 C41 C42 . . 176.7(5)
C47 C40 C41 C42 . . -1.3(8)
C46 N2 C42 C43 . . -0.7(8)
Yb1 N2 C42 C43 . . 171.4(4)
C46 N2 C42 C41 . . 178.7(5)
Yb1 N2 C42 C41 . . -9.2(6)
N1 C41 C42 N2 . . 0.1(7)
C40 C41 C42 N2 . . -179.0(5)
N1 C41 C42 C43 . . 179.5(5)
C40 C41 C42 C43 . . 0.4(8)
N2 C42 C43 C44 . . 1.4(8)
C41 C42 C43 C44 . . -178.0(5)
N2 C42 C43 C48 . . 179.7(5)
C41 C42 C43 C48 . . 0.3(8)
C42 C43 C44 C45 . . -1.6(8)
C48 C43 C44 C45 . . -179.9(6)
C43 C44 C45 C46 . . 1.2(9)
C42 N2 C46 C45 . . 0.3(8)
Yb1 N2 C46 C45 . . -171.7(4)
C44 C45 C46 N2 . . -0.6(9)
C39 C40 C47 C48 . . -176.3(6)
C41 C40 C47 C48 . . 1.6(9)
C40 C47 C48 C43 . . -0.9(10)
C44 C43 C48 C47 . . 178.2(6)
C42 C43 C48 C47 . . -0.1(9)
